data_2203517
loop_
_publ_author_name
'G\"orbitz, Carl Henrik'

_publ_section_title
;
 <small>L</small>-Leucyl-<small>L</small>-isoleucine 0.75 hydrate
;
_journal_issue 4
_journal_name_full 'Acta Crystallographica Section E'
_journal_page_first o647
_journal_page_last o650
_journal_paper_doi 10.1107/S1600536804006518
_journal_volume 60
_journal_year 2004
_chemical_formula_iupac 'C12 H24 N2 O3, 0.75H2 O'
_chemical_formula_moiety 'C12 H24 N2 O3, 0.75H2 O'
_chemical_formula_sum 'C12 H25.5 N2 O3.76'
_chemical_formula_weight 258.01
_chemical_name_systematic
;
 L-Leucyl-L-isoleucine 0.75-hydrate
;
_space_group_IT_number 171
_symmetry_cell_setting hexagonal
_symmetry_space_group_name_Hall 'P 62'
_symmetry_space_group_name_H-M 'P 62'
_atom_sites_solution_hydrogens geom
_atom_sites_solution_primary direct
_atom_sites_solution_secondary difmap
_audit_creation_method SHELXL-97
_cell_angle_alpha 90.00
_cell_angle_beta 90.00
_cell_angle_gamma 120.00
_cell_formula_units_Z 24
_cell_length_a 29.633(7)
_cell_length_b 29.633(7)
_cell_length_c 12.035(3)
_cell_measurement_reflns_used 8248
_cell_measurement_temperature 105(2)
_cell_measurement_theta_max 27.10
_cell_measurement_theta_min 1.37
_cell_volume 9152(4)
_computing_cell_refinement 'SAINT (Bruker, 2001)'
_computing_data_collection 'SMART (Bruker, 1998)'
_computing_data_reduction SAINT
_computing_molecular_graphics SHELXTL
_computing_publication_material SHELXTL
_computing_structure_refinement SHELXTL
_computing_structure_solution 'SHELXTL (Bruker, 2000)'
_diffrn_ambient_temperature 105(2)
_diffrn_detector_area_resol_mean 8.3
_diffrn_measured_fraction_theta_full 0.996
_diffrn_measured_fraction_theta_max 0.996
_diffrn_measurement_device_type 'Siemens SMART CCD'
_diffrn_measurement_method 'Sets of exposures each taken over 0.3\% \w rotation'
_diffrn_radiation_monochromator graphite
_diffrn_radiation_source 'fine-focus sealed tube'
_diffrn_radiation_type MoK\a
_diffrn_radiation_wavelength 0.71073
_diffrn_reflns_av_R_equivalents 0.0841
_diffrn_reflns_av_sigmaI/netI 0.0550
_diffrn_reflns_limit_h_max 37
_diffrn_reflns_limit_h_min -33
_diffrn_reflns_limit_k_max 36
_diffrn_reflns_limit_k_min -37
_diffrn_reflns_limit_l_max 15
_diffrn_reflns_limit_l_min -15
_diffrn_reflns_number 54361
_diffrn_reflns_theta_full 27.10
_diffrn_reflns_theta_max 27.10
_diffrn_reflns_theta_min 1.37
_diffrn_standards_number 0
_exptl_absorpt_coefficient_mu 0.083
_exptl_absorpt_correction_T_max 0.9917
_exptl_absorpt_correction_T_min 0.8224
_exptl_absorpt_correction_type multi-scan
_exptl_absorpt_process_details '(SADABS; Sheldrick, 1996)'
_exptl_crystal_colour colorless
_exptl_crystal_density_diffrn 1.124
_exptl_crystal_density_meas ?
_exptl_crystal_density_method .
_exptl_crystal_description 'flat needle'
_exptl_crystal_F_000 3398
_exptl_crystal_size_max 0.950
_exptl_crystal_size_mid 0.250
_exptl_crystal_size_min 0.100
_refine_diff_density_max 0.353
_refine_diff_density_min -0.330
_refine_ls_extinction_method none
_refine_ls_goodness_of_fit_ref 1.057
_refine_ls_hydrogen_treatment mixed
_refine_ls_matrix_type full
_refine_ls_number_parameters 678
_refine_ls_number_reflns 7027
_refine_ls_number_restraints 306
_refine_ls_restrained_S_all 1.112
_refine_ls_R_factor_all 0.0937
_refine_ls_R_factor_gt 0.0534
_refine_ls_shift/su_max 0.002
_refine_ls_shift/su_mean 0.000
_refine_ls_structure_factor_coef Fsqd
_refine_ls_weighting_details 'calc w = 1/[\s^2^(Fo^2^)+(0.065P)^2^+3.8347P] where P = (Fo^2^+2Fc^2^)/3'
_refine_ls_weighting_scheme calc
_refine_ls_wR_factor_gt 0.1182
_refine_ls_wR_factor_ref 0.1389
_reflns_number_gt 5101
_reflns_number_total 7027
_reflns_threshold_expression I>2\s(I)
_cod_data_source_file wn6230.cif
_cod_data_source_block I
_cod_original_formula_sum 'C12 H25.50 N2 O3.76'
_cod_database_code 2203517
_cod_database_fobs_code 2203517
_cod_depositor_comments
;
 Marking attached hydrogen atoms.

 Antanas Vaitkus,
 2017-03-21
;

loop_
_symmetry_equiv_pos_as_xyz
'x, y, z'
'-y, x-y, z+2/3'
'-x+y, -x, z+1/3'
'-x, -y, z'
'y, -x+y, z+2/3'
'x-y, x, z+1/3'

loop_
_atom_site_label
_atom_site_fract_x
_atom_site_fract_y
_atom_site_fract_z
_atom_site_U_iso_or_equiv
_atom_site_adp_type
_atom_site_calc_flag
_atom_site_refinement_flags
_atom_site_occupancy
_atom_site_disorder_assembly
_atom_site_disorder_group
_atom_site_type_symbol
_atom_site_attached_hydrogens
O1A 0.48956(11) 0.27393(12) 0.2363(2) 0.0352(7) Uani d . 1 . . O 0
O2A 0.54860(12) 0.30360(16) -0.1374(3) 0.0522(10) Uani d . 1 B . O 0
O3A 0.61952(11) 0.31412(14) -0.0521(3) 0.0410(8) Uani d . 1 B . O 0
N1A 0.38169(12) 0.23815(12) 0.2109(3) 0.0234(7) Uani d . 1 B . N 0
H1A 0.3786 0.2065 0.2032 0.035 Uiso calc R 1 . . H 0
H2A 0.3508 0.2360 0.1968 0.035 Uiso calc R 1 . . H 0
H3A 0.3916 0.2496 0.2808 0.035 Uiso calc R 1 . . H 0
N2A 0.49064(12) 0.26497(13) 0.0501(3) 0.0275(8) Uani d . 1 . . N 0
H4A 0.4729 0.2603 -0.0115 0.033 Uiso calc R 1 A 1 H 0
C1A 0.42158(14) 0.27531(15) 0.1313(3) 0.0232(8) Uani d . 1 . . C 0
H11A 0.4082 0.2658 0.0536 0.028 Uiso calc R 1 B . H 0
C2A 0.43186(16) 0.33018(15) 0.1578(4) 0.0289(9) Uani d . 1 B . C 0
H21A 0.4452 0.3391 0.2349 0.035 Uiso calc R 1 . . H 0
H22A 0.3984 0.3300 0.1547 0.035 Uiso calc R 1 . . H 0
C3A 0.4708(2) 0.37284(18) 0.0796(4) 0.0435(12) Uani d . 1 . . C 0
H31A 0.5038 0.3714 0.0797 0.052 Uiso calc R 1 B . H 0
C4A 0.4509(3) 0.3653(2) -0.0390(5) 0.0638(17) Uani d . 1 B . C 0
H41A 0.4756 0.3947 -0.0846 0.096 Uiso calc R 1 . . H 0
H42A 0.4169 0.3635 -0.0399 0.096 Uiso calc R 1 . . H 0
H43A 0.4472 0.3329 -0.0688 0.096 Uiso calc R 1 . . H 0
C5A 0.4830(2) 0.42636(19) 0.1250(6) 0.0582(15) Uani d . 1 B . C 0
H51A 0.4948 0.4299 0.2023 0.087 Uiso calc R 1 . . H 0
H52A 0.4515 0.4293 0.1219 0.087 Uiso calc R 1 . . H 0
H53A 0.5105 0.4540 0.0799 0.087 Uiso calc R 1 . . H 0
C6A 0.47111(15) 0.27130(16) 0.1446(3) 0.0255(9) Uani d . 1 B . C 0
C7A 0.53994(15) 0.26535(13) 0.0435(4) 0.0285(9) Uiso d PD 0.484(17) B 1 C 0
H71A 0.5606 0.2833 0.1114 0.034 Uiso calc PR 0.484(17) B 1 H 0
C8A 0.5353(5) 0.2100(3) 0.0378(7) 0.0402(16) Uiso d PD 0.484(17) B 1 C 0
H81A 0.5715 0.2163 0.0299 0.048 Uiso calc PR 0.484(17) B 1 H 0
C9A 0.5053(5) 0.1787(3) -0.0630(7) 0.042(3) Uiso d PD 0.484(17) B 1 C 0
H91A 0.5177 0.2017 -0.1290 0.050 Uiso calc PR 0.484(17) B 1 H 0
H92A 0.4680 0.1673 -0.0527 0.050 Uiso calc PR 0.484(17) B 1 H 0
C10A 0.5104(5) 0.1308(3) -0.0861(9) 0.043(3) Uiso d PD 0.484(17) B 1 C 0
H12A 0.4901 0.1128 -0.1522 0.064 Uiso calc PR 0.484(17) B 1 H 0
H13A 0.4974 0.1072 -0.0221 0.064 Uiso calc PR 0.484(17) B 1 H 0
H14A 0.5471 0.1416 -0.0987 0.064 Uiso calc PR 0.484(17) B 1 H 0
C11A 0.5142(5) 0.1807(3) 0.1486(8) 0.029(3) Uiso d PD 0.484(17) B 1 C 0
H15A 0.5358 0.2025 0.2100 0.043 Uiso calc PR 0.484(17) B 1 H 0
H16A 0.5151 0.1482 0.1469 0.043 Uiso calc PR 0.484(17) B 1 H 0
H17A 0.4782 0.1729 0.1593 0.043 Uiso calc PR 0.484(17) B 1 H 0
C17A 0.53994(15) 0.26535(13) 0.0435(4) 0.0285(9) Uiso d PD 0.240(18) B 2 C 0
H72A 0.5605 0.2853 0.1100 0.034 Uiso calc PR 0.240(18) B 2 H 0
C18A 0.5424(9) 0.2142(5) 0.0422(12) 0.0402(16) Uiso d PD 0.240(18) B 2 C 0
H82A 0.5790 0.2236 0.0602 0.048 Uiso calc PR 0.240(18) B 2 H 0
C19A 0.5304(12) 0.1912(8) -0.0750(13) 0.055(8) Uiso d PD 0.240(18) B 2 C 0
H93A 0.4929 0.1769 -0.0906 0.066 Uiso calc PR 0.240(18) B 2 H 0
H94A 0.5504 0.2193 -0.1294 0.066 Uiso calc PR 0.240(18) B 2 H 0
C20A 0.5439(13) 0.1485(9) -0.0899(19) 0.063(9) Uiso d PD 0.240(18) B 2 C 0
H23A 0.5333 0.1333 -0.1643 0.094 Uiso calc PR 0.240(18) B 2 H 0
H24A 0.5255 0.1213 -0.0339 0.094 Uiso calc PR 0.240(18) B 2 H 0
H25A 0.5815 0.1631 -0.0812 0.094 Uiso calc PR 0.240(18) B 2 H 0
C21A 0.5069(16) 0.1764(7) 0.133(2) 0.076(16) Uiso d PD 0.240(18) B 2 C 0
H26A 0.5127 0.1467 0.1375 0.115 Uiso calc PR 0.240(18) B 2 H 0
H27A 0.4704 0.1640 0.1137 0.115 Uiso calc PR 0.240(18) B 2 H 0
H28A 0.5150 0.1945 0.2044 0.115 Uiso calc PR 0.240(18) B 2 H 0
C27A 0.53994(15) 0.26535(13) 0.0435(4) 0.0285(9) Uiso d PD 0.278(8) B 3 C 0
H73A 0.5606 0.2838 0.1111 0.034 Uiso calc PR 0.278(8) B 3 H 0
C28A 0.5215(4) 0.2060(3) 0.0582(11) 0.0402(16) Uiso d PD 0.278(8) B 3 C 0
H83A 0.5077 0.1963 0.1356 0.048 Uiso calc PR 0.278(8) B 3 H 0
C29A 0.5677(5) 0.1968(5) 0.0490(11) 0.034(4) Uiso d PD 0.278(8) B 3 C 0
H95A 0.5985 0.2263 0.0839 0.041 Uiso calc PR 0.278(8) B 3 H 0
H96A 0.5596 0.1648 0.0908 0.041 Uiso calc PR 0.278(8) B 3 H 0
C30A 0.5808(7) 0.1910(9) -0.0702(13) 0.060(6) Uiso d PD 0.278(8) B 3 C 0
H33A 0.6110 0.1860 -0.0712 0.090 Uiso calc PR 0.278(8) B 3 H 0
H34A 0.5889 0.2226 -0.1121 0.090 Uiso calc PR 0.278(8) B 3 H 0
H35A 0.5509 0.1609 -0.1043 0.090 Uiso calc PR 0.278(8) B 3 H 0
C31A 0.4765(5) 0.1722(4) -0.0205(15) 0.042(5) Uiso d PD 0.278(8) B 3 C 0
H36A 0.4482 0.1798 -0.0096 0.063 Uiso calc PR 0.278(8) B 3 H 0
H37A 0.4637 0.1353 -0.0048 0.063 Uiso calc PR 0.278(8) B 3 H 0
H38A 0.4887 0.1799 -0.0976 0.063 Uiso calc PR 0.278(8) B 3 H 0
C12A 0.57101(16) 0.29686(17) -0.0574(3) 0.0309(10) Uani d . 1 . . C 0
O1B 0.59416(11) 0.33246(11) 0.5624(2) 0.0284(6) Uani d . 1 . . O 0
O2B 0.41562(11) 0.26452(11) 0.4436(2) 0.0286(6) Uani d . 1 F . O 0
O3B 0.40642(11) 0.26629(12) 0.6275(2) 0.0308(7) Uani d . 1 F . O 0
N1B 0.63851(12) 0.29863(12) 0.4150(3) 0.0234(7) Uani d . 1 . . N 0
H1B 0.6478 0.2775 0.3744 0.035 Uiso calc R 1 C 1 H 0
H2B 0.6470 0.2986 0.4899 0.035 Uiso calc R 1 C 1 H 0
H3B 0.6566 0.3327 0.3874 0.035 Uiso calc R 1 C 1 H 0
N2B 0.51870(12) 0.30200(12) 0.4665(3) 0.0224(7) Uani d . 1 . . N 0
H4B 0.5033 0.2902 0.4019 0.027 Uiso calc R 1 D 1 H 0
C1B 0.58149(15) 0.27800(15) 0.4045(4) 0.0272(9) Uani d PD 0.710(10) E 1 C 0
H11B 0.5723 0.2817 0.3264 0.033 Uiso calc PR 0.710(10) E 1 H 0
C2B 0.5543(3) 0.2188(2) 0.4384(6) 0.0297(13) Uiso d PD 0.710(10) E 1 C 0
H21B 0.5175 0.2021 0.4139 0.036 Uiso calc PR 0.710(10) E 1 H 0
H22B 0.5710 0.2027 0.3949 0.036 Uiso calc PR 0.710(10) E 1 H 0
C3B 0.5543(2) 0.2043(2) 0.5591(7) 0.0358(17) Uiso d PD 0.710(10) E 1 C 0
H31B 0.5872 0.2319 0.5943 0.043 Uiso calc PR 0.710(10) E 1 H 0
C4B 0.5086(3) 0.2011(3) 0.6224(7) 0.0450(19) Uiso d PD 0.710(10) E 1 C 0
H41B 0.5094 0.2345 0.6167 0.067 Uiso calc PR 0.710(10) E 1 H 0
H42B 0.5109 0.1934 0.7007 0.067 Uiso calc PR 0.710(10) E 1 H 0
H43B 0.4760 0.1734 0.5908 0.067 Uiso calc PR 0.710(10) E 1 H 0
C5B 0.5528(4) 0.1526(4) 0.5706(9) 0.072(3) Uiso d PD 0.710(10) E 1 C 0
H51B 0.5828 0.1544 0.5322 0.108 Uiso calc PR 0.710(10) E 1 H 0
H52B 0.5205 0.1249 0.5376 0.108 Uiso calc PR 0.710(10) E 1 H 0
H53B 0.5540 0.1451 0.6495 0.108 Uiso calc PR 0.710(10) E 1 H 0
C31B 0.58149(15) 0.27800(15) 0.4045(4) 0.0272(9) Uani d PD 0.290(10) E 2 C 0
H18B 0.5777 0.2903 0.3295 0.033 Uiso calc PR 0.290(10) E 2 H 0
C32B 0.5446(5) 0.2186(3) 0.3998(12) 0.0297(13) Uiso d PD 0.290(10) E 2 C 0
H63B 0.5083 0.2113 0.3938 0.036 Uiso calc PR 0.290(10) E 2 H 0
H64B 0.5525 0.2047 0.3322 0.036 Uiso calc PR 0.290(10) E 2 H 0
C33B 0.5493(6) 0.1904(4) 0.5014(14) 0.052(5) Uiso d PD 0.290(10) E 2 C 0
H32B 0.5871 0.2019 0.5100 0.063 Uiso calc PR 0.290(10) E 2 H 0
C35B 0.5212(9) 0.1327(5) 0.4863(18) 0.077(7) Uiso d PD 0.290(10) E 2 C 0
H54B 0.5355 0.1239 0.4217 0.116 Uiso calc PR 0.290(10) E 2 H 0
H55B 0.4841 0.1199 0.4744 0.116 Uiso calc PR 0.290(10) E 2 H 0
H56B 0.5257 0.1162 0.5528 0.116 Uiso calc PR 0.290(10) E 2 H 0
C34B 0.5327(12) 0.2055(8) 0.6066(14) 0.074(7) Uiso d PD 0.290(10) E 2 C 0
H44B 0.5515 0.2435 0.6138 0.110 Uiso calc PR 0.290(10) E 2 H 0
H45B 0.5405 0.1901 0.6705 0.110 Uiso calc PR 0.290(10) E 2 H 0
H46B 0.4951 0.1927 0.6038 0.110 Uiso calc PR 0.290(10) E 2 H 0
C6B 0.56569(15) 0.30759(15) 0.4846(3) 0.0227(8) Uani d . 1 E . C 0
C7B 0.49254(15) 0.31531(13) 0.5529(3) 0.0234(8) Uani d PD 0.565(14) F 1 C 0
H71B 0.5027 0.3074 0.6264 0.028 Uiso calc PR 0.565(14) F 1 H 0
C8B 0.5140(3) 0.3756(2) 0.5480(6) 0.0277(12) Uiso d PD 0.565(14) F 1 C 0
H81B 0.5526 0.3944 0.5373 0.033 Uiso calc PR 0.565(14) F 1 H 0
C9B 0.5007(4) 0.3920(3) 0.6593(6) 0.032(2) Uiso d PD 0.565(14) F 1 C 0
H91B 0.4623 0.3756 0.6660 0.038 Uiso calc PR 0.565(14) F 1 H 0
H92B 0.5131 0.3790 0.7213 0.038 Uiso calc PR 0.565(14) F 1 H 0
C10B 0.5251(4) 0.4507(3) 0.6691(7) 0.042(3) Uiso d PD 0.565(14) F 1 C 0
H12B 0.5165 0.4594 0.7418 0.063 Uiso calc PR 0.565(14) F 1 H 0
H13B 0.5115 0.4635 0.6102 0.063 Uiso calc PR 0.565(14) F 1 H 0
H14B 0.5630 0.4671 0.6618 0.063 Uiso calc PR 0.565(14) F 1 H 0
C11B 0.4875(4) 0.3872(3) 0.4484(6) 0.0333(15) Uiso d PD 0.565(14) F 1 C 0
H15B 0.4959 0.3757 0.3790 0.050 Uiso calc PR 0.565(14) F 1 H 0
H16B 0.5003 0.4248 0.4446 0.050 Uiso calc PR 0.565(14) F 1 H 0
H17B 0.4496 0.3685 0.4591 0.050 Uiso calc PR 0.565(14) F 1 H 0
C17B 0.49254(15) 0.31531(13) 0.5529(3) 0.0234(8) Uani d PD 0.435(14) F 2 C 0
H72B 0.5028 0.3076 0.6265 0.028 Uiso calc PR 0.435(14) F 2 H 0
C18B 0.5026(5) 0.3720(3) 0.5565(7) 0.0277(12) Uiso d PD 0.435(14) F 2 C 0
H82B 0.5405 0.3926 0.5746 0.033 Uiso calc PR 0.435(14) F 2 H 0
C19B 0.4778(5) 0.3825(3) 0.6548(7) 0.027(3) Uiso d PD 0.435(14) F 2 C 0
H93B 0.4892 0.3724 0.7231 0.032 Uiso calc PR 0.435(14) F 2 H 0
H94B 0.4396 0.3597 0.6490 0.032 Uiso calc PR 0.435(14) F 2 H 0
C20B 0.4900(5) 0.4382(3) 0.6675(9) 0.039(3) Uiso d PD 0.435(14) F 2 C 0
H23B 0.4696 0.4405 0.7293 0.059 Uiso calc PR 0.435(14) F 2 H 0
H24B 0.4809 0.4496 0.5988 0.059 Uiso calc PR 0.435(14) F 2 H 0
H25B 0.5272 0.4607 0.6827 0.059 Uiso calc PR 0.435(14) F 2 H 0
C21B 0.5001(5) 0.3925(4) 0.4430(7) 0.0333(15) Uiso d PD 0.435(14) F 2 C 0
H26B 0.5207 0.3851 0.3902 0.050 Uiso calc PR 0.435(14) F 2 H 0
H27B 0.5141 0.4302 0.4472 0.050 Uiso calc PR 0.435(14) F 2 H 0
H28B 0.4638 0.3755 0.4179 0.050 Uiso calc PR 0.435(14) F 2 H 0
C12B 0.43301(15) 0.27893(15) 0.5392(3) 0.0226(8) Uani d . 1 . . C 0
O1C 0.27149(12) 0.23537(11) 0.6830(2) 0.0283(7) Uani d . 1 . . O 0
O2C 0.22055(11) 0.31608(10) 0.4111(2) 0.0251(6) Uani d . 1 H . O 0
O3C 0.22971(11) 0.36952(10) 0.5507(2) 0.0264(6) Uani d . 1 H . O 0
N1C 0.31112(13) 0.18144(13) 0.5772(3) 0.0248(7) Uani d . 1 H . N 0
H1C 0.3209 0.1630 0.5330 0.037 Uiso calc R 1 . . H 0
H2C 0.2927 0.1615 0.6357 0.037 Uiso calc R 1 . . H 0
H3C 0.3398 0.2104 0.6021 0.037 Uiso calc R 1 . . H 0
N2C 0.27124(12) 0.27454(12) 0.5207(3) 0.0215(7) Uani d . 1 . . N 0
H4C 0.2694 0.2714 0.4479 0.026 Uiso calc R 1 G 1 H 0
C1C 0.27823(15) 0.19681(15) 0.5127(3) 0.0211(8) Uani d . 1 . . C 0
H11C 0.2959 0.2127 0.4407 0.025 Uiso calc R 1 H . H 0
C2C 0.22437(15) 0.15016(16) 0.4886(4) 0.0268(9) Uani d . 1 H . C 0
H21C 0.2059 0.1370 0.5601 0.032 Uiso calc R 1 . . H 0
H22C 0.2045 0.1625 0.4444 0.032 Uiso calc R 1 . . H 0
C3C 0.22361(18) 0.10484(16) 0.4269(4) 0.0349(10) Uani d . 1 . . C 0
H31C 0.2444 0.0930 0.4707 0.042 Uiso calc R 1 H . H 0
C5C 0.1676(2) 0.05925(19) 0.4183(5) 0.0581(16) Uani d . 1 H . C 0
H51C 0.1677 0.0295 0.3829 0.087 Uiso calc R 1 . . H 0
H52C 0.1468 0.0698 0.3736 0.087 Uiso calc R 1 . . H 0
H53C 0.1525 0.0493 0.4929 0.087 Uiso calc R 1 . . H 0
C4C 0.24772(19) 0.12076(19) 0.3115(4) 0.0440(12) Uani d . 1 H . C 0
H41C 0.2434 0.0900 0.2717 0.066 Uiso calc R 1 . . H 0
H42C 0.2849 0.1463 0.3184 0.066 Uiso calc R 1 . . H 0
H43C 0.2304 0.1363 0.2701 0.066 Uiso calc R 1 . . H 0
C6C 0.27364(15) 0.23780(15) 0.5810(3) 0.0212(8) Uani d . 1 H . C 0
C7C 0.27154(13) 0.31975(13) 0.5710(3) 0.0216(8) Uani d PD 0.534(8) H 1 C 0
H71C 0.2556 0.3088 0.6465 0.026 Uiso calc PR 0.534(8) H 1 H 0
C8C 0.3259(2) 0.3687(3) 0.5866(7) 0.0301(13) Uiso d PD 0.534(8) H 1 C 0
H81C 0.3201 0.3956 0.6237 0.036 Uiso calc PR 0.534(8) H 1 H 0
C9C 0.3518(3) 0.3916(4) 0.4753(7) 0.0346(13) Uiso d PD 0.534(8) H 1 C 0
H91C 0.3591 0.3662 0.4372 0.042 Uiso calc PR 0.534(8) H 1 H 0
H92C 0.3272 0.3965 0.4283 0.042 Uiso calc PR 0.534(8) H 1 H 0
C10C 0.4020(3) 0.4428(3) 0.4850(10) 0.062(3) Uiso d PD 0.534(8) H 1 C 0
H12C 0.4164 0.4553 0.4107 0.093 Uiso calc PR 0.534(8) H 1 H 0
H13C 0.4270 0.4381 0.5295 0.093 Uiso calc PR 0.534(8) H 1 H 0
H14C 0.3951 0.4684 0.5211 0.093 Uiso calc PR 0.534(8) H 1 H 0
C11C 0.3585(3) 0.3565(3) 0.6667(7) 0.041(2) Uiso d PD 0.534(8) H 1 C 0
H15C 0.3391 0.3424 0.7361 0.061 Uiso calc PR 0.534(8) H 1 H 0
H16C 0.3913 0.3885 0.6827 0.061 Uiso calc PR 0.534(8) H 1 H 0
H17C 0.3658 0.3308 0.6328 0.061 Uiso calc PR 0.534(8) H 1 H 0
C17C 0.27154(13) 0.31975(13) 0.5710(3) 0.0216(8) Uani d PD 0.466(8) H 2 C 0
H72C 0.2579 0.3108 0.6487 0.026 Uiso calc PR 0.466(8) H 2 H 0
C18C 0.3309(3) 0.3624(3) 0.5749(7) 0.0301(13) Uiso d PD 0.466(8) H 2 C 0
H82C 0.3502 0.3441 0.5967 0.036 Uiso calc PR 0.466(8) H 2 H 0
C19C 0.3427(3) 0.4034(3) 0.6635(6) 0.029(2) Uiso d PD 0.466(8) H 2 C 0
H93C 0.3781 0.4332 0.6505 0.035 Uiso calc PR 0.466(8) H 2 H 0
H94C 0.3177 0.4162 0.6552 0.035 Uiso calc PR 0.466(8) H 2 H 0
C20C 0.3396(5) 0.3844(4) 0.7815(7) 0.050(3) Uiso d PD 0.466(8) H 2 C 0
H23C 0.3464 0.4126 0.8334 0.075 Uiso calc PR 0.466(8) H 2 H 0
H24C 0.3657 0.3737 0.7922 0.075 Uiso calc PR 0.466(8) H 2 H 0
H25C 0.3047 0.3547 0.7953 0.075 Uiso calc PR 0.466(8) H 2 H 0
C21C 0.3508(4) 0.3856(4) 0.4589(7) 0.0346(13) Uiso d PD 0.466(8) H 2 C 0
H26C 0.3434 0.3575 0.4063 0.052 Uiso calc PR 0.466(8) H 2 H 0
H27C 0.3885 0.4096 0.4621 0.052 Uiso calc PR 0.466(8) H 2 H 0
H28C 0.3333 0.4045 0.4345 0.052 Uiso calc PR 0.466(8) H 2 H 0
C12C 0.23740(14) 0.33561(15) 0.5049(3) 0.0204(8) Uani d . 1 . . C 0
O1D 0.13314(10) 0.24271(11) 1.0747(2) 0.0269(6) Uani d . 1 . . O 0
O2D 0.27490(11) 0.24903(11) 1.2815(2) 0.0291(7) Uani d . 1 L . O 0
O3D 0.29391(10) 0.23374(10) 1.1114(2) 0.0253(6) Uani d . 1 L . O 0
N1D 0.08817(12) 0.27774(13) 1.2379(3) 0.0235(7) Uani d . 1 . . N 0
H1D 0.1152 0.3108 1.2287 0.035 Uiso calc R 1 I 1 H 0
H2D 0.0677 0.2771 1.2949 0.035 Uiso calc R 1 I 1 H 0
H3D 0.0690 0.2670 1.1744 0.035 Uiso calc R 1 I 1 H 0
N2D 0.19550(12) 0.26092(12) 1.2044(3) 0.0224(7) Uani d . 1 . . N 0
H4D 0.2031 0.2653 1.2757 0.027 Uiso calc R 1 J 1 H 0
C1D 0.10904(15) 0.24189(14) 1.2641(3) 0.0228(8) Uani d PD 0.868(10) K 1 C 0
H11D 0.1268 0.2508 1.3380 0.027 Uiso calc PR 0.868(10) K 1 H 0
C2D 0.06418(18) 0.18544(17) 1.2635(5) 0.0273(14) Uani d PD 0.868(10) K 1 C 0
H21D 0.0492 0.1767 1.1877 0.033 Uiso calc PR 0.868(10) K 1 H 0
H22D 0.0365 0.1826 1.3142 0.033 Uiso calc PR 0.868(10) K 1 H 0
C3D 0.0799(2) 0.1452(2) 1.2989(9) 0.0376(19) Uani d PD 0.868(10) K 1 C 0
H31D 0.1107 0.1514 1.2532 0.045 Uiso calc PR 0.868(10) K 1 H 0
C5D 0.0354(2) 0.0892(2) 1.2752(7) 0.060(2) Uani d PD 0.868(10) K 1 C 0
H51D 0.0252 0.0862 1.1970 0.090 Uiso calc PR 0.868(10) K 1 H 0
H52D 0.0054 0.0813 1.3225 0.090 Uiso calc PR 0.868(10) K 1 H 0
H53D 0.0474 0.0644 1.2912 0.090 Uiso calc PR 0.868(10) K 1 H 0
C4D 0.0959(3) 0.1508(3) 1.4215(6) 0.057(2) Uani d PD 0.868(10) K 1 C 0
H41D 0.1056 0.1246 1.4402 0.086 Uiso calc PR 0.868(10) K 1 H 0
H42D 0.0666 0.1456 1.4682 0.086 Uiso calc PR 0.868(10) K 1 H 0
H43D 0.1257 0.1857 1.4344 0.086 Uiso calc PR 0.868(10) K 1 H 0
C31D 0.10904(15) 0.24189(14) 1.2641(3) 0.0228(8) Uani d PD 0.132(10) K 2 C 0
H18D 0.1303 0.2561 1.3332 0.027 Uiso calc PR 0.132(10) K 2 H 0
C32D 0.0637(8) 0.1883(6) 1.296(4) 0.0273(14) Uani d PD 0.132(10) K 2 C 0
H63D 0.0398 0.1738 1.2315 0.033 Uiso calc PR 0.132(10) K 2 H 0
H64D 0.0441 0.1925 1.3576 0.033 Uiso calc PR 0.132(10) K 2 H 0
C33D 0.0811(14) 0.1491(7) 1.331(3) 0.05(3) Uiso d PD 0.132(10) K 2 C 0
H32D 0.1132 0.1682 1.3774 0.062 Uiso calc PR 0.132(10) K 2 H 0
C34D 0.0950(15) 0.1277(13) 1.228(3) 0.048(11) Uiso d PD 0.132(10) K 2 C 0
H44D 0.1211 0.1569 1.1832 0.072 Uiso calc PR 0.132(10) K 2 H 0
H45D 0.0636 0.1072 1.1827 0.072 Uiso calc PR 0.132(10) K 2 H 0
H46D 0.1091 0.1056 1.2510 0.072 Uiso calc PR 0.132(10) K 2 H 0
C35D 0.039(2) 0.1047(13) 1.401(4) 0.10(2) Uiso d PD 0.132(10) K 2 C 0
H54D 0.0317 0.1191 1.4667 0.150 Uiso calc PR 0.132(10) K 2 H 0
H55D 0.0523 0.0814 1.4242 0.150 Uiso calc PR 0.132(10) K 2 H 0
H56D 0.0077 0.0851 1.3566 0.150 Uiso calc PR 0.132(10) K 2 H 0
C6D 0.14785(15) 0.24930(14) 1.1719(3) 0.0212(8) Uani d . 1 K . C 0
C7D 0.23534(13) 0.26652(12) 1.1258(3) 0.0211(8) Uani d PD 0.502(8) L 1 C 0
H71D 0.2173 0.2435 1.0607 0.025 Uiso calc PR 0.502(8) L 1 H 0
C8D 0.2621(3) 0.3240(2) 1.0848(6) 0.0242(12) Uiso d PD 0.502(8) L 1 C 0
H81D 0.2340 0.3325 1.0693 0.029 Uiso calc PR 0.502(8) L 1 H 0
C9D 0.2918(3) 0.3309(3) 0.9764(6) 0.033(2) Uiso d PD 0.502(8) L 1 C 0
H91D 0.3179 0.3198 0.9878 0.039 Uiso calc PR 0.502(8) L 1 H 0
H92D 0.2671 0.3083 0.9184 0.039 Uiso calc PR 0.502(8) L 1 H 0
C10D 0.3192(4) 0.3872(3) 0.9367(8) 0.046(3) Uiso d PD 0.502(8) L 1 C 0
H12D 0.3377 0.3901 0.8673 0.069 Uiso calc PR 0.502(8) L 1 H 0
H13D 0.3441 0.4096 0.9933 0.069 Uiso calc PR 0.502(8) L 1 H 0
H14D 0.2934 0.3981 0.9240 0.069 Uiso calc PR 0.502(8) L 1 H 0
C11D 0.2971(3) 0.3611(3) 1.1772(6) 0.0266(13) Uiso d PD 0.502(8) L 1 C 0
H15D 0.2763 0.3553 1.2447 0.040 Uiso calc PR 0.502(8) L 1 H 0
H16D 0.3115 0.3973 1.1527 0.040 Uiso calc PR 0.502(8) L 1 H 0
H17D 0.3256 0.3543 1.1929 0.040 Uiso calc PR 0.502(8) L 1 H 0
C17D 0.23534(13) 0.26652(12) 1.1258(3) 0.0211(8) Uani d PD 0.498(8) L 2 C 0
H72D 0.2176 0.2441 1.0598 0.025 Uiso calc PR 0.498(8) L 2 H 0
C18D 0.2749(3) 0.3232(2) 1.0832(7) 0.0242(12) Uiso d PD 0.498(8) L 2 C 0
H82D 0.2988 0.3196 1.0299 0.029 Uiso calc PR 0.498(8) L 2 H 0
C19D 0.3089(3) 0.3594(3) 1.1752(7) 0.0266(13) Uiso d PD 0.498(8) L 2 C 0
H93D 0.3278 0.3438 1.2119 0.032 Uiso calc PR 0.498(8) L 2 H 0
H94D 0.2864 0.3627 1.2316 0.032 Uiso calc PR 0.498(8) L 2 H 0
C20D 0.3486(3) 0.4138(3) 1.1322(8) 0.040(3) Uiso d PD 0.498(8) L 2 C 0
H23D 0.3696 0.4354 1.1943 0.061 Uiso calc PR 0.498(8) L 2 H 0
H24D 0.3301 0.4299 1.0977 0.061 Uiso calc PR 0.498(8) L 2 H 0
H25D 0.3713 0.4108 1.0771 0.061 Uiso calc PR 0.498(8) L 2 H 0
C21D 0.2455(3) 0.3442(3) 1.0163(7) 0.032(2) Uiso d PD 0.498(8) L 2 C 0
H26D 0.2245 0.3189 0.9588 0.048 Uiso calc PR 0.498(8) L 2 H 0
H27D 0.2705 0.3772 0.9812 0.048 Uiso calc PR 0.498(8) L 2 H 0
H28D 0.2226 0.3499 1.0660 0.048 Uiso calc PR 0.498(8) L 2 H 0
C12D 0.27010(14) 0.24770(14) 1.1788(3) 0.0193(8) Uani d . 1 . . C 0
O1E 0.44595(13) 0.24571(16) 0.8154(3) 0.0490(10) Uani d . 1 . . O 0
H1E 0.434(2) 0.256(2) 0.756(6) 0.074 Uiso d . 1 . . H 0
H2E 0.482(3) 0.268(2) 0.815(6) 0.074 Uiso d . 1 . . H 0
O1F 0.36296(12) 0.18293(13) 0.9402(3) 0.0362(7) Uani d . 1 . . O 0
H1F 0.356(2) 0.157(2) 0.985(5) 0.054 Uiso d . 1 . . H 0
H2F 0.391(2) 0.194(2) 0.897(5) 0.054 Uiso d . 1 . . H 0
O1G 0.21644(12) 0.37198(13) 0.7760(3) 0.0339(7) Uani d . 1 . . O 0
H1G 0.225(2) 0.372(2) 0.711(5) 0.051 Uiso d . 1 . . H 0
H2G 0.203(2) 0.391(2) 0.775(5) 0.051 Uiso d . 1 . . H 0
O1H 0.077(2) 0.360(2) 1.179(5) 0.020 Uiso d P 0.046(6) . . O 2

loop_
_atom_site_aniso_label
_atom_site_aniso_U_11
_atom_site_aniso_U_22
_atom_site_aniso_U_33
_atom_site_aniso_U_12
_atom_site_aniso_U_13
_atom_site_aniso_U_23
O1A 0.0318(16) 0.057(2) 0.0168(16) 0.0224(15) -0.0048(13) -0.0072(14)
O2A 0.0273(16) 0.091(3) 0.0263(18) 0.0209(18) -0.0011(14) 0.0197(18)
O3A 0.0207(15) 0.069(2) 0.0249(17) 0.0157(15) 0.0013(13) 0.0080(16)
N1A 0.0220(16) 0.0248(16) 0.0204(18) 0.0095(14) -0.0014(14) -0.0013(14)
N2A 0.0191(16) 0.040(2) 0.0168(18) 0.0102(15) -0.0014(14) -0.0028(15)
C1A 0.0220(19) 0.027(2) 0.0132(19) 0.0063(16) -0.0022(16) -0.0033(16)
C2A 0.027(2) 0.029(2) 0.024(2) 0.0086(18) 0.0025(17) 0.0009(17)
C3A 0.042(3) 0.032(2) 0.048(3) 0.013(2) 0.013(2) 0.010(2)
C4A 0.093(5) 0.059(4) 0.044(3) 0.041(3) 0.022(3) 0.021(3)
C5A 0.051(3) 0.033(3) 0.076(4) 0.011(2) 0.008(3) 0.011(3)
C6A 0.023(2) 0.032(2) 0.014(2) 0.0087(17) -0.0034(16) -0.0032(16)
C12A 0.024(2) 0.045(3) 0.018(2) 0.0131(19) 0.0037(17) -0.0002(19)
O1B 0.0328(15) 0.0336(15) 0.0226(16) 0.0194(13) -0.0106(13) -0.0122(13)
O2B 0.0324(15) 0.0357(16) 0.0170(15) 0.0164(13) -0.0041(12) -0.0034(12)
O3B 0.0290(15) 0.0514(18) 0.0166(15) 0.0236(14) -0.0020(12) -0.0049(13)
N1B 0.0313(18) 0.0268(17) 0.0150(16) 0.0166(15) 0.0006(14) -0.0016(13)
N2B 0.0267(17) 0.0295(17) 0.0096(15) 0.0130(14) -0.0057(13) -0.0061(13)
C1B 0.025(2) 0.027(2) 0.023(2) 0.0078(17) -0.0008(17) -0.0055(17)
C31B 0.025(2) 0.027(2) 0.023(2) 0.0078(17) -0.0008(17) -0.0055(17)
C6B 0.029(2) 0.0233(19) 0.014(2) 0.0120(17) -0.0011(16) -0.0008(16)
C7B 0.031(2) 0.027(2) 0.015(2) 0.0168(17) -0.0045(17) -0.0053(16)
C17B 0.031(2) 0.027(2) 0.015(2) 0.0168(17) -0.0045(17) -0.0053(16)
C12B 0.032(2) 0.030(2) 0.014(2) 0.0219(18) -0.0023(17) -0.0028(17)
O1C 0.0437(17) 0.0311(15) 0.0147(15) 0.0221(14) -0.0023(12) 0.0000(12)
O2C 0.0344(15) 0.0319(15) 0.0150(14) 0.0212(13) -0.0039(12) -0.0029(12)
O3C 0.0370(16) 0.0304(15) 0.0186(14) 0.0219(13) 0.0006(12) -0.0027(12)
N1C 0.0295(18) 0.0329(18) 0.0166(17) 0.0191(15) 0.0017(14) 0.0011(14)
N2C 0.0318(18) 0.0291(17) 0.0114(16) 0.0211(15) -0.0007(13) -0.0006(13)
C1C 0.026(2) 0.025(2) 0.0154(19) 0.0157(17) 0.0005(15) 0.0032(15)
C2C 0.029(2) 0.029(2) 0.020(2) 0.0131(18) 0.0005(17) -0.0019(17)
C3C 0.042(3) 0.026(2) 0.035(3) 0.017(2) -0.004(2) -0.0025(19)
C5C 0.060(3) 0.032(3) 0.057(4) 0.004(2) 0.007(3) -0.006(2)
C4C 0.046(3) 0.039(3) 0.043(3) 0.018(2) 0.004(2) -0.018(2)
C6C 0.0216(19) 0.0244(19) 0.017(2) 0.0111(16) 0.0005(15) 0.0039(16)
C7C 0.028(2) 0.0245(19) 0.016(2) 0.0162(17) -0.0022(16) -0.0033(15)
C17C 0.028(2) 0.0245(19) 0.016(2) 0.0162(17) -0.0022(16) -0.0033(15)
C12C 0.0227(19) 0.0232(19) 0.015(2) 0.0110(16) 0.0039(15) 0.0023(15)
O1D 0.0277(14) 0.0368(16) 0.0168(15) 0.0165(13) -0.0026(12) -0.0018(12)
O2D 0.0399(17) 0.0435(17) 0.0165(15) 0.0303(15) -0.0025(13) -0.0020(13)
O3D 0.0269(14) 0.0339(15) 0.0211(15) 0.0196(13) 0.0015(12) -0.0030(12)
N1D 0.0237(16) 0.0296(17) 0.0186(17) 0.0144(14) 0.0016(13) -0.0013(14)
N2D 0.0274(17) 0.0340(18) 0.0115(16) 0.0196(15) -0.0034(13) -0.0030(14)
C1D 0.024(2) 0.028(2) 0.020(2) 0.0157(17) -0.0010(16) 0.0031(16)
C2D 0.025(2) 0.033(2) 0.021(4) 0.0133(18) -0.001(2) 0.004(2)
C3D 0.041(4) 0.034(4) 0.040(4) 0.020(3) -0.001(3) 0.007(3)
C5D 0.051(4) 0.027(3) 0.094(6) 0.014(3) -0.014(4) 0.004(3)
C4D 0.075(5) 0.052(4) 0.055(4) 0.039(4) -0.021(4) 0.003(3)
C31D 0.024(2) 0.028(2) 0.020(2) 0.0157(17) -0.0010(16) 0.0031(16)
C32D 0.025(2) 0.033(2) 0.021(4) 0.0133(18) -0.001(2) 0.004(2)
C6D 0.025(2) 0.0223(19) 0.018(2) 0.0130(16) -0.0016(16) 0.0003(15)
C7D 0.0259(19) 0.029(2) 0.0123(18) 0.0166(17) 0.0007(16) -0.0030(16)
C17D 0.0259(19) 0.029(2) 0.0123(18) 0.0166(17) 0.0007(16) -0.0030(16)
C12D 0.0238(19) 0.0200(18) 0.015(2) 0.0116(16) 0.0010(15) -0.0011(15)
O1E 0.0265(17) 0.078(3) 0.0245(19) 0.0127(17) 0.0016(14) 0.0246(17)
O1F 0.0294(16) 0.0341(17) 0.043(2) 0.0143(14) 0.0089(15) 0.0128(15)
O1G 0.0371(17) 0.0499(19) 0.0211(17) 0.0265(15) 0.0040(14) 0.0034(15)

loop_
_atom_type_symbol
_atom_type_description
_atom_type_scat_dispersion_real
_atom_type_scat_dispersion_imag
_atom_type_scat_source
C C 0.0033 0.0016 'International Tables Vol C Tables 4.2.6.8 and 6.1.1.4'
H H 0.0000 0.0000 'International Tables Vol C Tables 4.2.6.8 and 6.1.1.4'
N N 0.0061 0.0033 'International Tables Vol C Tables 4.2.6.8 and 6.1.1.4'
O O 0.0106 0.0060 'International Tables Vol C Tables 4.2.6.8 and 6.1.1.4'

loop_
_geom_angle_atom_site_label_1
_geom_angle_atom_site_label_2
_geom_angle_atom_site_label_3
_geom_angle
C1A N1A H1A 109.5
C1A N1A H2A 109.5
H1A N1A H2A 109.5
C1A N1A H3A 109.5
H1A N1A H3A 109.5
H2A N1A H3A 109.5
C6A N2A C7A 123.4(3)
C6A N2A H4A 118.3
C7A N2A H4A 118.3
N1A C1A C2A 108.2(3)
N1A C1A C6A 108.1(3)
C2A C1A C6A 111.7(3)
N1A C1A H11A 109.6
C2A C1A H11A 109.6
C6A C1A H11A 109.6
C1A C2A C3A 114.5(4)
C1A C2A H21A 108.6
C3A C2A H21A 108.6
C1A C2A H22A 108.6
C3A C2A H22A 108.6
H21A C2A H22A 107.6
C4A C3A C2A 112.2(4)
C4A C3A C5A 111.0(5)
C2A C3A C5A 108.8(4)
C4A C3A H31A 108.2
C2A C3A H31A 108.2
C5A C3A H31A 108.2
C3A C4A H41A 109.5
C3A C4A H42A 109.5
H41A C4A H42A 109.5
C3A C4A H43A 109.5
H41A C4A H43A 109.5
H42A C4A H43A 109.5
C3A C5A H51A 109.5
C3A C5A H52A 109.5
H51A C5A H52A 109.5
C3A C5A H53A 109.5
H51A C5A H53A 109.5
H52A C5A H53A 109.5
O1A C6A N2A 124.8(4)
O1A C6A C1A 120.4(4)
N2A C6A C1A 114.9(3)
N2A C7A C12A 110.1(3)
N2A C7A C8A 115.3(5)
C12A C7A C8A 108.3(5)
N2A C7A H71A 107.6
C12A C7A H71A 107.6
C8A C7A H71A 107.6
C9A C8A C11A 113.5(7)
C9A C8A C7A 113.1(6)
C11A C8A C7A 110.4(5)
C9A C8A H81A 106.4
C11A C8A H81A 106.4
C7A C8A H81A 106.4
C8A C9A C10A 114.6(6)
C8A C9A H91A 108.6
C10A C9A H91A 108.6
C8A C9A H92A 108.6
C10A C9A H92A 108.6
H91A C9A H92A 107.6
C9A C10A H12A 109.5
C9A C10A H13A 109.5
H12A C10A H13A 109.5
C9A C10A H14A 109.5
H12A C10A H14A 109.5
H13A C10A H14A 109.5
C8A C11A H15A 109.5
C8A C11A H16A 109.5
H15A C11A H16A 109.5
C8A C11A H17A 109.5
H15A C11A H17A 109.5
H16A C11A H17A 109.5
C19A C18A C21A 114.0(9)
C19A C18A H82A 107.5
C21A C18A H82A 107.5
C20A C19A C18A 112.5(9)
C20A C19A H93A 109.1
C18A C19A H93A 109.1
C20A C19A H94A 109.1
C18A C19A H94A 109.1
H93A C19A H94A 107.8
C19A C20A H23A 109.5
C19A C20A H24A 109.5
H23A C20A H24A 109.5
C19A C20A H25A 109.5
H23A C20A H25A 109.5
H24A C20A H25A 109.5
C18A C21A H26A 109.5
C18A C21A H27A 109.5
H26A C21A H27A 109.5
C18A C21A H28A 109.5
H26A C21A H28A 109.5
H27A C21A H28A 109.5
C29A C28A C31A 113.8(7)
C29A C28A H83A 106.9
C31A C28A H83A 106.9
C30A C29A C28A 113.0(8)
C30A C29A H95A 109.0
C28A C29A H95A 109.0
C30A C29A H96A 109.0
C28A C29A H96A 109.0
H95A C29A H96A 107.8
C29A C30A H33A 109.5
C29A C30A H34A 109.5
H33A C30A H34A 109.5
C29A C30A H35A 109.5
H33A C30A H35A 109.5
H34A C30A H35A 109.5
C28A C31A H36A 109.5
C28A C31A H37A 109.5
H36A C31A H37A 109.5
C28A C31A H38A 109.5
H36A C31A H38A 109.5
H37A C31A H38A 109.5
O2A C12A O3A 124.4(4)
O2A C12A C7A 120.5(4)
O3A C12A C7A 115.1(4)
C6B N2B C7B 120.7(3)
C6B N2B H4B 119.6
C7B N2B H4B 119.6
N1B C1B C6B 108.8(3)
N1B C1B C2B 106.2(4)
C6B C1B C2B 110.2(4)
N1B C1B H11B 110.5
C6B C1B H11B 110.5
C2B C1B H11B 110.5
C3B C2B C1B 119.4(5)
C3B C2B H21B 107.5
C1B C2B H21B 107.5
C3B C2B H22B 107.5
C1B C2B H22B 107.5
H21B C2B H22B 107.0
C4B C3B C2B 111.9(5)
C4B C3B C5B 108.5(6)
C2B C3B C5B 111.7(6)
C4B C3B H31B 108.2
C2B C3B H31B 108.2
C5B C3B H31B 108.2
C3B C4B H41B 109.5
C3B C4B H42B 109.5
H41B C4B H42B 109.5
C3B C4B H43B 109.5
H41B C4B H43B 109.5
H42B C4B H43B 109.5
C3B C5B H51B 109.5
C3B C5B H52B 109.5
H51B C5B H52B 109.5
C3B C5B H53B 109.5
H51B C5B H53B 109.5
H52B C5B H53B 109.5
C33B C32B H63B 109.0
C33B C32B H64B 109.0
H63B C32B H64B 107.8
C35B C33B C34B 111.5(11)
C35B C33B C32B 112.3(10)
C34B C33B C32B 112.2(10)
C35B C33B H32B 106.8
C34B C33B H32B 106.8
C32B C33B H32B 106.8
C33B C35B H54B 109.5
C33B C35B H55B 109.5
H54B C35B H55B 109.5
C33B C35B H56B 109.5
H54B C35B H56B 109.5
H55B C35B H56B 109.5
C33B C34B H44B 109.5
C33B C34B H45B 109.5
H44B C34B H45B 109.5
C33B C34B H46B 109.5
H44B C34B H46B 109.5
H45B C34B H46B 109.5
O1B C6B N2B 124.0(4)
O1B C6B C1B 120.7(3)
N2B C6B C1B 115.2(3)
N2B C7B C12B 108.0(3)
N2B C7B C8B 108.2(4)
C12B C7B C8B 117.5(4)
N2B C7B H71B 107.6
C12B C7B H71B 107.6
C8B C7B H71B 107.6
C9B C8B C11B 111.1(5)
C9B C8B C7B 107.7(5)
C11B C8B C7B 108.5(5)
C9B C8B H81B 109.8
C11B C8B H81B 109.8
C7B C8B H81B 109.8
C10B C9B C8B 112.2(6)
C10B C9B H91B 109.2
C8B C9B H91B 109.2
C10B C9B H92B 109.2
C8B C9B H92B 109.2
H91B C9B H92B 107.9
C9B C10B H12B 109.5
C9B C10B H13B 109.5
H12B C10B H13B 109.5
C9B C10B H14B 109.5
H12B C10B H14B 109.5
H13B C10B H14B 109.5
C8B C11B H15B 109.5
C8B C11B H16B 109.5
H15B C11B H16B 109.5
C8B C11B H17B 109.5
H15B C11B H17B 109.5
H16B C11B H17B 109.5
C19B C18B C21B 120.0(7)
C19B C18B H82B 102.5
C21B C18B H82B 102.5
C18B C19B C20B 115.6(6)
C18B C19B H93B 108.4
C20B C19B H93B 108.4
C18B C19B H94B 108.4
C20B C19B H94B 108.4
H93B C19B H94B 107.5
C19B C20B H23B 109.5
C19B C20B H24B 109.5
H23B C20B H24B 109.5
C19B C20B H25B 109.5
H23B C20B H25B 109.5
H24B C20B H25B 109.5
C18B C21B H26B 109.5
C18B C21B H27B 109.5
H26B C21B H27B 109.5
C18B C21B H28B 109.5
H26B C21B H28B 109.5
H27B C21B H28B 109.5
O2B C12B O3B 125.8(4)
O2B C12B C7B 117.9(3)
O3B C12B C7B 116.2(3)
C1C N1C H1C 109.5
C1C N1C H2C 109.5
H1C N1C H2C 109.5
C1C N1C H3C 109.5
H1C N1C H3C 109.5
H2C N1C H3C 109.5
C6C N2C C7C 122.7(3)
C6C N2C H4C 118.6
C7C N2C H4C 118.6
N1C C1C C6C 107.2(3)
N1C C1C C2C 111.7(3)
C6C C1C C2C 110.7(3)
N1C C1C H11C 109.1
C6C C1C H11C 109.1
C2C C1C H11C 109.1
C3C C2C C1C 116.0(3)
C3C C2C H21C 108.3
C1C C2C H21C 108.3
C3C C2C H22C 108.3
C1C C2C H22C 108.3
H21C C2C H22C 107.4
C2C C3C C4C 111.9(4)
C2C C3C C5C 110.0(4)
C4C C3C C5C 110.2(4)
C2C C3C H31C 108.2
C4C C3C H31C 108.2
C5C C3C H31C 108.2
C3C C5C H51C 109.5
C3C C5C H52C 109.5
H51C C5C H52C 109.5
C3C C5C H53C 109.5
H51C C5C H53C 109.5
H52C C5C H53C 109.5
C3C C4C H41C 109.5
C3C C4C H42C 109.5
H41C C4C H42C 109.5
C3C C4C H43C 109.5
H41C C4C H43C 109.5
H42C C4C H43C 109.5
O1C C6C N2C 124.5(4)
O1C C6C C1C 120.9(3)
N2C C6C C1C 114.6(3)
N2C C7C C12C 111.2(3)
N2C C7C C8C 115.8(4)
C12C C7C C8C 108.2(4)
N2C C7C H71C 107.1
C12C C7C H71C 107.1
C8C C7C H71C 107.1
C9C C8C C11C 114.9(6)
C9C C8C C7C 111.5(5)
C11C C8C C7C 109.7(5)
C9C C8C H81C 106.7
C11C C8C H81C 106.7
C7C C8C H81C 106.7
C10C C9C C8C 113.8(6)
C10C C9C H91C 108.8
C8C C9C H91C 108.8
C10C C9C H92C 108.8
C8C C9C H92C 108.8
H91C C9C H92C 107.7
C9C C10C H12C 109.5
C9C C10C H13C 109.5
H12C C10C H13C 109.5
C9C C10C H14C 109.5
H12C C10C H14C 109.5
H13C C10C H14C 109.5
C8C C11C H15C 109.5
C8C C11C H16C 109.5
H15C C11C H16C 109.5
C8C C11C H17C 109.5
H15C C11C H17C 109.5
H16C C11C H17C 109.5
C19C C18C C21C 113.3(6)
C19C C18C H82C 106.6
C21C C18C H82C 106.6
C20C C19C C18C 114.5(6)
C20C C19C H93C 108.6
C18C C19C H93C 108.6
C20C C19C H94C 108.6
C18C C19C H94C 108.6
H93C C19C H94C 107.6
C19C C20C H23C 109.5
C19C C20C H24C 109.5
H23C C20C H24C 109.5
C19C C20C H25C 109.5
H23C C20C H25C 109.5
H24C C20C H25C 109.5
C18C C21C H26C 109.5
C18C C21C H27C 109.5
H26C C21C H27C 109.5
C18C C21C H28C 109.5
H26C C21C H28C 109.5
H27C C21C H28C 109.5
O2C C12C O3C 124.9(3)
O2C C12C C7C 119.8(3)
O3C C12C C7C 115.2(3)
C6D N2D C7D 122.1(3)
C6D N2D H4D 118.9
C7D N2D H4D 118.9
N1D C1D C2D 109.4(3)
N1D C1D C6D 106.9(3)
C2D C1D C6D 109.4(4)
N1D C1D H11D 110.4
C2D C1D H11D 110.4
C6D C1D H11D 110.4
C1D C2D C3D 114.3(4)
C1D C2D H21D 108.7
C3D C2D H21D 108.7
C1D C2D H22D 108.7
C3D C2D H22D 108.7
H21D C2D H22D 107.6
C4D C3D C2D 112.3(7)
C4D C3D C5D 110.2(6)
C2D C3D C5D 110.8(5)
C4D C3D H31D 107.8
C2D C3D H31D 107.8
C5D C3D H31D 107.8
C3D C5D H51D 109.5
C3D C5D H52D 109.5
H51D C5D H52D 109.5
C3D C5D H53D 109.5
H51D C5D H53D 109.5
H52D C5D H53D 109.5
C3D C4D H41D 109.5
C3D C4D H42D 109.5
H41D C4D H42D 109.5
C3D C4D H43D 109.5
H41D C4D H43D 109.5
H42D C4D H43D 109.5
C33D C32D H63D 108.9
C33D C32D H64D 108.9
H63D C32D H64D 107.7
C35D C33D C34D 110.9(13)
C35D C33D C32D 111.6(13)
C34D C33D C32D 110.1(12)
C35D C33D H32D 108.0
C34D C33D H32D 108.0
C32D C33D H32D 108.0
C33D C34D H44D 109.5
C33D C34D H45D 109.5
H44D C34D H45D 109.5
C33D C34D H46D 109.5
H44D C34D H46D 109.5
H45D C34D H46D 109.5
C33D C35D H54D 109.5
C33D C35D H55D 109.5
H54D C35D H55D 109.5
C33D C35D H56D 109.5
H54D C35D H56D 109.5
H55D C35D H56D 109.5
O1D C6D N2D 124.4(4)
O1D C6D C1D 119.0(3)
N2D C6D C1D 116.5(3)
N2D C7D C12D 110.0(3)
N2D C7D C8D 105.7(4)
C12D C7D C8D 117.5(4)
N2D C7D H71D 107.7
C12D C7D H71D 107.7
C8D C7D H71D 107.7
C9D C8D C11D 112.5(5)
C9D C8D C7D 111.2(5)
C11D C8D C7D 110.2(5)
C9D C8D H81D 107.6
C11D C8D H81D 107.6
C7D C8D H81D 107.6
C10D C9D C8D 111.8(6)
C10D C9D H91D 109.3
C8D C9D H91D 109.3
C10D C9D H92D 109.3
C8D C9D H92D 109.3
H91D C9D H92D 107.9
C9D C10D H12D 109.5
C9D C10D H13D 109.5
H12D C10D H13D 109.5
C9D C10D H14D 109.5
H12D C10D H14D 109.5
H13D C10D H14D 109.5
C8D C11D H15D 109.5
C8D C11D H16D 109.5
H15D C11D H16D 109.5
C8D C11D H17D 109.5
H15D C11D H17D 109.5
H16D C11D H17D 109.5
C19D C18D C21D 114.2(6)
C19D C18D H82D 106.5
C21D C18D H82D 106.5
C18D C19D C20D 112.6(6)
C18D C19D H93D 109.1
C20D C19D H93D 109.1
C18D C19D H94D 109.1
C20D C19D H94D 109.1
H93D C19D H94D 107.8
C19D C20D H23D 109.5
C19D C20D H24D 109.5
H23D C20D H24D 109.5
C19D C20D H25D 109.5
H23D C20D H25D 109.5
H24D C20D H25D 109.5
C18D C21D H26D 109.5
C18D C21D H27D 109.5
H26D C21D H27D 109.5
C18D C21D H28D 109.5
H26D C21D H28D 109.5
H27D C21D H28D 109.5
O2D C12D O3D 124.9(4)
O2D C12D C7D 119.3(3)
O3D C12D C7D 115.8(3)
H1E O1E H2E 104(6)
H1F O1F H2F 118(5)
H1G O1G H2G 103(6)

loop_
_geom_bond_atom_site_label_1
_geom_bond_atom_site_label_2
_geom_bond_distance
O1A C6A 1.217(5)
O2A C12A 1.242(5)
O3A C12A 1.263(5)
N1A C1A 1.492(5)
N1A H1A 0.8998
N1A H2A 0.8998
N1A H3A 0.8998
N2A C6A 1.331(5)
N2A C7A 1.458(5)
N2A H4A 0.8800
C1A C2A 1.531(6)
C1A C6A 1.539(6)
C1A H11A 1.0000
C2A C3A 1.536(6)
C2A H21A 0.9900
C2A H22A 0.9900
C3A C4A 1.518(8)
C3A C5A 1.540(7)
C3A H31A 1.0000
C4A H41A 0.9800
C4A H42A 0.9800
C4A H43A 0.9800
C5A H51A 0.9800
C5A H52A 0.9800
C5A H53A 0.9800
C7A C12A 1.528(6)
C7A C8A 1.576(7)
C7A H71A 1.0000
C8A C9A 1.516(8)
C8A C11A 1.542(8)
C8A H81A 1.0000
C9A C10A 1.527(8)
C9A H91A 0.9900
C9A H92A 0.9900
C10A H12A 0.9800
C10A H13A 0.9800
C10A H14A 0.9800
C11A H15A 0.9800
C11A H16A 0.9800
C11A H17A 0.9800
C18A C19A 1.529(9)
C18A C21A 1.539(9)
C18A H82A 1.0000
C19A C20A 1.517(9)
C19A H93A 0.9900
C19A H94A 0.9900
C20A H23A 0.9800
C20A H24A 0.9800
C20A H25A 0.9800
C21A H26A 0.9800
C21A H27A 0.9800
C21A H28A 0.9800
C28A C29A 1.525(8)
C28A C31A 1.532(9)
C28A H83A 1.0000
C29A C30A 1.518(9)
C29A H95A 0.9900
C29A H96A 0.9900
C30A H33A 0.9800
C30A H34A 0.9800
C30A H35A 0.9800
C31A H36A 0.9800
C31A H37A 0.9800
C31A H38A 0.9800
O1B C6B 1.229(5)
O2B C12B 1.246(5)
O3B C12B 1.263(5)
N1B C1B 1.487(5)
N1B H1B 0.9361
N1B H2B 0.9361
N1B H3B 0.9361
N2B C6B 1.335(5)
N2B C7B 1.464(5)
N2B H4B 0.8800
C1B C6B 1.525(5)
C1B C2B 1.575(6)
C1B H11B 1.0000
C2B C3B 1.515(10)
C2B H21B 0.9900
C2B H22B 0.9900
C3B C4B 1.515(10)
C3B C5B 1.516(10)
C3B H31B 1.0000
C4B H41B 0.9800
C4B H42B 0.9800
C4B H43B 0.9800
C5B H51B 0.9800
C5B H52B 0.9800
C5B H53B 0.9800
C32B C33B 1.527(13)
C32B H63B 0.9900
C32B H64B 0.9900
C33B C35B 1.493(13)
C33B C34B 1.505(14)
C33B H32B 1.0000
C35B H54B 0.9800
C35B H55B 0.9800
C35B H56B 0.9800
C34B H44B 0.9800
C34B H45B 0.9800
C34B H46B 0.9800
C7B C12B 1.549(5)
C7B C8B 1.569(6)
C7B H71B 1.0000
C8B C9B 1.542(7)
C8B C11B 1.565(7)
C8B H81B 1.0000
C9B C10B 1.519(7)
C9B H91B 0.9900
C9B H92B 0.9900
C10B H12B 0.9800
C10B H13B 0.9800
C10B H14B 0.9800
C11B H15B 0.9800
C11B H16B 0.9800
C11B H17B 0.9800
C18B C19B 1.504(8)
C18B C21B 1.512(7)
C18B H82B 1.0000
C19B C20B 1.514(8)
C19B H93B 0.9900
C19B H94B 0.9900
C20B H23B 0.9800
C20B H24B 0.9800
C20B H25B 0.9800
C21B H26B 0.9800
C21B H27B 0.9800
C21B H28B 0.9800
O1C C6C 1.230(5)
O2C C12C 1.253(5)
O3C C12C 1.263(4)
N1C C1C 1.485(5)
N1C H1C 0.9056
N1C H2C 0.9056
N1C H3C 0.9056
N2C C6C 1.339(5)
N2C C7C 1.466(5)
N2C H4C 0.8800
C1C C6C 1.528(5)
C1C C2C 1.528(5)
C1C H11C 1.0000
C2C C3C 1.525(6)
C2C H21C 0.9900
C2C H22C 0.9900
C3C C4C 1.525(7)
C3C C5C 1.532(7)
C3C H31C 1.0000
C5C H51C 0.9800
C5C H52C 0.9800
C5C H53C 0.9800
C4C H41C 0.9800
C4C H42C 0.9800
C4C H43C 0.9800
C7C C12C 1.534(5)
C7C C8C 1.549(6)
C7C H71C 1.0000
C8C C9C 1.524(8)
C8C C11C 1.530(8)
C8C H81C 1.0000
C9C C10C 1.507(8)
C9C H91C 0.9900
C9C H92C 0.9900
C10C H12C 0.9800
C10C H13C 0.9800
C10C H14C 0.9800
C11C H15C 0.9800
C11C H16C 0.9800
C11C H17C 0.9800
C18C C19C 1.520(8)
C18C C21C 1.537(8)
C18C H82C 1.0000
C19C C20C 1.513(8)
C19C H93C 0.9900
C19C H94C 0.9900
C20C H23C 0.9800
C20C H24C 0.9800
C20C H25C 0.9800
C21C H26C 0.9800
C21C H27C 0.9800
C21C H28C 0.9800
O1D C6D 1.230(5)
O2D C12D 1.242(5)
O3D C12D 1.273(5)
N1D C1D 1.506(5)
N1D H1D 0.9100
N1D H2D 0.9100
N1D H3D 0.9100
N2D C6D 1.334(5)
N2D C7D 1.456(5)
N2D H4D 0.8800
C1D C2D 1.530(6)
C1D C6D 1.533(5)
C1D H11D 1.0000
C2D C3D 1.542(6)
C2D H21D 0.9900
C2D H22D 0.9900
C3D C4D 1.533(12)
C3D C5D 1.544(9)
C3D H31D 1.0000
C5D H51D 0.9800
C5D H52D 0.9800
C5D H53D 0.9800
C4D H41D 0.9800
C4D H42D 0.9800
C4D H43D 0.9800
C32D C33D 1.548(12)
C32D H63D 0.9900
C32D H64D 0.9900
C33D C35D 1.530(16)
C33D C34D 1.543(14)
C33D H32D 1.0000
C34D H44D 0.9800
C34D H45D 0.9800
C34D H46D 0.9800
C35D H54D 0.9800
C35D H55D 0.9800
C35D H56D 0.9800
C7D C12D 1.534(5)
C7D C8D 1.556(6)
C7D H71D 1.0000
C8D C9D 1.529(7)
C8D C11D 1.542(7)
C8D H81D 1.0000
C9D C10D 1.522(7)
C9D H91D 0.9900
C9D H92D 0.9900
C10D H12D 0.9800
C10D H13D 0.9800
C10D H14D 0.9800
C11D H15D 0.9800
C11D H16D 0.9800
C11D H17D 0.9800
C18D C19D 1.521(8)
C18D C21D 1.528(7)
C18D H82D 1.0000
C19D C20D 1.534(8)
C19D H93D 0.9900
C19D H94D 0.9900
C20D H23D 0.9800
C20D H24D 0.9800
C20D H25D 0.9800
C21D H26D 0.9800
C21D H27D 0.9800
C21D H28D 0.9800
O1E H1E 0.91(7)
O1E H2E 0.95(7)
O1F H1F 0.87(6)
O1F H2F 0.90(6)
O1G H1G 0.82(6)
O1G H2G 0.82(6)

loop_
_geom_hbond_atom_site_label_D
_geom_hbond_atom_site_label_H
_geom_hbond_atom_site_label_A
_geom_hbond_site_symmetry_A
_geom_hbond_distance_DH
_geom_hbond_distance_HA
_geom_hbond_distance_DA
_geom_hbond_angle_DHA
_geom_hbond_publ_flag
N1A H1A O3C 5_554 0.90 1.87 2.753(4) 169 y
N1A H2A O3D 1_554 0.90 1.95 2.807(4) 159 y
N1A H3A O2B 1_555 0.90 2.05 2.945(4) 170 y
N2A H4A O1E 1_554 0.88 2.20 3.051(5) 164 y
N1B H1B O1B 2_654 0.94 1.97 2.809(4) 147 y
N1B H2B O3A 2_655 0.94 1.84 2.737(4) 160 y
N1B H3B O3A 3_665 0.94 1.82 2.685(4) 152 y
N2B H4B O1A 1_555 0.88 2.04 2.897(4) 163 y
N1C H1C O1G 5_554 0.91 1.97 2.801(5) 153 y
N1C H2C O1D 5_554 0.91 1.98 2.869(4) 169 y
N1C H3C O3B 1_555 0.91 1.86 2.750(4) 167 y
N2C H4C O2D 1_554 0.88 2.14 2.991(4) 163 y
C1C H11C O2D 1_554 1.00 2.43 3.208(5) 135 y
N1D H1D O1F 6_555 0.91 1.84 2.664(4) 149 y
N1D H2D O3D 6_555 0.91 1.91 2.741(4) 150 y
N1D H3D O1C 6_555 0.91 2.17 3.040(4) 159 y
N2D H4D O2C 1_556 0.88 2.10 2.863(4) 145 y
O1E H1E O3B 1_555 0.91(7) 1.84(7) 2.752(4) 171(6) y
O1E H2E O2A 1_556 0.95(7) 1.79(7) 2.702(5) 160(6) y
O1F H1F O2C 5_555 0.87(6) 1.96(6) 2.790(4) 161(5) y
O1F H2F O1E 1_555 0.90(6) 1.85(6) 2.681(5) 152(5) y
O1G H1G O3C 1_555 0.82(6) 1.93(6) 2.746(4) 168(5) y
O1G H2G O2B 6_555 0.82(6) 2.02(6) 2.815(4) 163(5) y
